data_4341194
loop_
_publ_author_name
'Cowan, Matthew G.'
'Miller, Reece G.'
'Southon, Peter D.'
'Price, Jason R.'
'Yazaydin, Ozgur'
'Lane, Joseph R.'
'Kepert, Cameron J.'
'Brooker, Sally'

_publ_section_title
;
 Selective Gas Adsorption in a Pair of Robust Isostructural MOFs Differing
 in Framework Charge and Anion Loading
;
_journal_name_full 'Inorganic Chemistry'
_journal_page_first 141002075607002
_journal_paper_doi 10.1021/ic501876m
_journal_year 2014
_chemical_formula_sum 'C20 H12 Ag B2 Co F8 N10 O4'
_chemical_formula_weight 796.82
_chemical_name_systematic
; 
 ? 
;
_space_group_IT_number 63
_symmetry_cell_setting orthorhombic
_symmetry_space_group_name_Hall '-C 2c 2'
_symmetry_space_group_name_H-M 'C m c m'
_atom_sites_solution_hydrogens geom
_atom_sites_solution_primary direct
_atom_sites_solution_secondary difmap
_audit_creation_method SHELXL-97
_cell_angle_alpha 90.00
_cell_angle_beta 90.00
_cell_angle_gamma 90.00
_cell_formula_units_Z 4
_cell_length_a 13.7009(6)
_cell_length_b 14.0524(5)
_cell_length_c 13.9539(6)
_cell_measurement_temperature 373(2)
_cell_volume 2686.55(19)
_computing_structure_refinement 'SHELXL-97 (Sheldrick, 1997)'
_computing_structure_solution 'SHELXS-97 (Sheldrick, 1990)'
_diffrn_ambient_temperature 373(2)
_diffrn_measured_fraction_theta_full 0.991
_diffrn_measured_fraction_theta_max 0.991
_diffrn_radiation_monochromator graphite
_diffrn_radiation_source 'fine-focus sealed tube'
_diffrn_radiation_type MoK\a
_diffrn_radiation_wavelength 0.71073
_diffrn_reflns_av_R_equivalents 0.0353
_diffrn_reflns_av_sigmaI/netI 0.0225
_diffrn_reflns_limit_h_max 18
_diffrn_reflns_limit_h_min -19
_diffrn_reflns_limit_k_max 19
_diffrn_reflns_limit_k_min -20
_diffrn_reflns_limit_l_max 17
_diffrn_reflns_limit_l_min -19
_diffrn_reflns_number 14728
_diffrn_reflns_theta_full 30.47
_diffrn_reflns_theta_max 30.47
_diffrn_reflns_theta_min 2.08
_exptl_absorpt_coefficient_mu 1.453
_exptl_crystal_density_diffrn 1.970
_exptl_crystal_density_method 'not measured'
_exptl_crystal_F_000 1560
_refine_diff_density_max 0.978
_refine_diff_density_min -0.581
_refine_diff_density_rms 0.118
_refine_ls_extinction_method none
_refine_ls_goodness_of_fit_ref 1.072
_refine_ls_hydrogen_treatment mixed
_refine_ls_matrix_type full
_refine_ls_number_parameters 133
_refine_ls_number_reflns 2174
_refine_ls_number_restraints 0
_refine_ls_restrained_S_all 1.072
_refine_ls_R_factor_all 0.0524
_refine_ls_R_factor_gt 0.0453
_refine_ls_shift/su_max 0.000
_refine_ls_shift/su_mean 0.000
_refine_ls_structure_factor_coef Fsqd
_refine_ls_weighting_details 'calc w=1/[\s^2^(Fo^2^)+(0.1060P)^2^+2.1350P] where P=(Fo^2^+2Fc^2^)/3'
_refine_ls_weighting_scheme calc
_refine_ls_wR_factor_gt 0.1368
_refine_ls_wR_factor_ref 0.1529
_reflns_number_gt 1887
_reflns_number_total 2174
_reflns_threshold_expression >2sigma(I)
_cod_data_source_file ic501876m_si_002.cif
_cod_data_source_block jp03_375k
_cod_depositor_comments
;
The following automatic conversions were performed:

'_symmetry_cell_setting' value 'Orthorhombic' changed to
'orthorhombic' according to
/home/saulius/struct/COD-crude-data--automatic-downloads/rss-feeds/ACS/lib/dictionaries/cif_core.dic
dictionary named 'cif_core.dic' version 2.4.2 from 2011-04-26.

Automatic conversion script
Id: cif_fix_values 2281 2013-09-26 08:29:07Z andrius 
;
_cod_original_sg_symbol_H-M Cmcm
_cod_database_code 4341194

loop_
_symmetry_equiv_pos_as_xyz
'x, y, z'
'-x, -y, z+1/2'
'-x, y, -z+1/2'
'x, -y, -z'
'x+1/2, y+1/2, z'
'-x+1/2, -y+1/2, z+1/2'
'-x+1/2, y+1/2, -z+1/2'
'x+1/2, -y+1/2, -z'
'-x, -y, -z'
'x, y, -z-1/2'
'x, -y, z-1/2'
'-x, y, z'
'-x+1/2, -y+1/2, -z'
'x+1/2, y+1/2, -z-1/2'
'x+1/2, -y+1/2, z-1/2'
'-x+1/2, y+1/2, z'

loop_
_atom_site_label
_atom_site_type_symbol
_atom_site_fract_x
_atom_site_fract_y
_atom_site_fract_z
_atom_site_U_iso_or_equiv
_atom_site_adp_type
_atom_site_occupancy
_atom_site_symmetry_multiplicity
_atom_site_calc_flag
_atom_site_refinement_flags
Ag1 Ag 0.5000 0.37355(3) 0.7500 0.05292(19) Uani 1 4 d S
Co1 Co 0.0000 0.28892(3) 0.7500 0.03186(18) Uani 1 4 d S
N1 N 0.1398(2) 0.30443(18) 0.7500 0.0395(6) Uani 1 2 d S
C1 C 0.2080(3) 0.2362(2) 0.7500 0.0563(10) Uani 1 2 d S
H1 H 0.1894 0.1726 0.7500 0.068 Uiso 1 2 calc SR
C2 C 0.3055(3) 0.2598(3) 0.7500 0.0646(12) Uani 1 2 d S
H2 H 0.3519 0.2115 0.7500 0.078 Uiso 1 2 calc SR
N2 N 0.3354(3) 0.3501(3) 0.7500 0.0555(8) Uani 1 2 d S
C3 C 0.2676(3) 0.4179(2) 0.7500 0.0497(9) Uani 1 2 d S
H3 H 0.2866 0.4815 0.7500 0.060 Uiso 1 2 calc SR
C4 C 0.1688(3) 0.3955(2) 0.7500 0.0410(7) Uani 1 2 d S
C5 C 0.0887(3) 0.4691(2) 0.7500 0.0455(7) Uani 1 2 d S
O1 O 0.1042(3) 0.5534(2) 0.7500 0.0889(15) Uani 1 2 d S
N3 N 0.0000 0.4245(2) 0.7500 0.0375(8) Uani 1 4 d S
N11 N 0.0000 0.27203(17) 0.6111(2) 0.0392(5) Uani 1 2 d S
C11 C 0.0000 0.3380(3) 0.5422(3) 0.0579(10) Uani 1 2 d S
H11 H 0.0000 0.4023 0.5581 0.070 Uiso 1 2 calc SR
C12 C 0.0000 0.3100(4) 0.4466(3) 0.0708(13) Uani 1 2 d S
H12 H 0.0000 0.3571 0.3998 0.085 Uiso 1 2 calc SR
N12 N 0.0000 0.2211(3) 0.4192(3) 0.0702(11) Uani 1 2 d S
C13 C 0.0000 0.1553(3) 0.4878(3) 0.0652(12) Uani 1 2 d S
H13 H 0.0000 0.0913 0.4708 0.078 Uiso 1 2 calc SR
C14 C 0.0000 0.1797(2) 0.5837(2) 0.0444(7) Uani 1 2 d S
C15 C 0.0000 0.1081(2) 0.6634(3) 0.0465(8) Uani 1 2 d S
O11 O 0.0000 0.02336(18) 0.6487(3) 0.0941(17) Uani 1 2 d S
N13 N 0.0000 0.1536(2) 0.7500 0.0370(7) Uani 1 4 d S
B1 B 0.2363(14) 0.5408(11) 0.9828(14) 0.115(4) Uiso 0.50 1 d P
F11 F 0.2752(14) 0.5765(8) 0.9066(11) 0.198(5) Uiso 0.50 1 d P
F12 F 0.1457(9) 0.5045(11) 0.9585(8) 0.181(4) Uiso 0.50 1 d P
F13 F 0.2172(16) 0.6155(11) 1.0400(13) 0.214(6) Uiso 0.50 1 d P
F14 F 0.2956(12) 0.5165(14) 1.0448(11) 0.219(6) Uiso 0.50 1 d P

loop_
_atom_site_aniso_label
_atom_site_aniso_U_11
_atom_site_aniso_U_22
_atom_site_aniso_U_33
_atom_site_aniso_U_23
_atom_site_aniso_U_13
_atom_site_aniso_U_12
Ag1 0.0475(3) 0.0480(3) 0.0633(3) 0.000 0.000 0.000
Co1 0.0430(3) 0.0188(3) 0.0338(3) 0.000 0.000 0.000
N1 0.0478(14) 0.0253(10) 0.0455(14) 0.000 0.000 0.0013(10)
C1 0.0524(19) 0.0265(13) 0.090(3) 0.000 0.000 0.0024(13)
C2 0.048(2) 0.0387(17) 0.107(4) 0.000 0.000 0.0044(15)
N2 0.0460(17) 0.0416(15) 0.079(2) 0.000 0.000 0.0008(13)
C3 0.0448(18) 0.0323(15) 0.072(3) 0.000 0.000 -0.0042(11)
C4 0.0439(16) 0.0285(12) 0.0506(18) 0.000 0.000 -0.0013(12)
C5 0.0467(16) 0.0253(12) 0.064(2) 0.000 0.000 -0.0015(11)
O1 0.0630(19) 0.0263(12) 0.177(5) 0.000 0.000 -0.0051(13)
N3 0.0382(18) 0.0244(15) 0.050(2) 0.000 0.000 0.000
N11 0.0566(15) 0.0246(10) 0.0364(12) 0.0005(9) 0.000 0.000
C11 0.093(3) 0.0339(15) 0.0473(19) 0.0080(14) 0.000 0.000
C12 0.121(4) 0.054(2) 0.0383(18) 0.0102(16) 0.000 0.000
N12 0.112(4) 0.063(2) 0.0362(16) -0.0012(15) 0.000 0.000
C13 0.113(4) 0.0445(17) 0.0383(18) -0.0076(15) 0.000 0.000
C14 0.070(2) 0.0278(13) 0.0354(14) -0.0036(10) 0.000 0.000
C15 0.076(2) 0.0241(11) 0.0392(16) -0.0033(11) 0.000 0.000
O11 0.210(5) 0.0267(12) 0.0453(16) -0.0056(11) 0.000 0.000
N13 0.059(2) 0.0179(12) 0.0339(16) 0.000 0.000 0.000

loop_
_atom_type_symbol
_atom_type_description
_atom_type_scat_dispersion_real
_atom_type_scat_dispersion_imag
_atom_type_scat_source
C C 0.0033 0.0016 'International Tables Vol C Tables 4.2.6.8 and 6.1.1.4'
H H 0.0000 0.0000 'International Tables Vol C Tables 4.2.6.8 and 6.1.1.4'
B B 0.0013 0.0007 'International Tables Vol C Tables 4.2.6.8 and 6.1.1.4'
N N 0.0061 0.0033 'International Tables Vol C Tables 4.2.6.8 and 6.1.1.4'
O O 0.0106 0.0060 'International Tables Vol C Tables 4.2.6.8 and 6.1.1.4'
F F 0.0171 0.0103 'International Tables Vol C Tables 4.2.6.8 and 6.1.1.4'
Co Co 0.3494 0.9721 'International Tables Vol C Tables 4.2.6.8 and 6.1.1.4'
Ag Ag -0.8971 1.1015 'International Tables Vol C Tables 4.2.6.8 and 6.1.1.4'

loop_
_geom_angle_atom_site_label_1
_geom_angle_atom_site_label_2
_geom_angle_atom_site_label_3
_geom_angle
_geom_angle_site_symmetry_1
_geom_angle_site_symmetry_3
N2 Ag1 N2 163.37(18) 3_656 .
N2 Ag1 O11 96.90(8) 3_656 5
N2 Ag1 O11 96.90(8) . 5
N2 Ag1 O11 96.90(8) 3_656 14_557
N2 Ag1 O11 96.90(8) . 14_557
O11 Ag1 O11 67.75(14) 5 14_557
N13 Co1 N3 180.000(1) . .
N13 Co1 N1 96.49(8) . 3_556
N3 Co1 N1 83.51(8) . 3_556
N13 Co1 N1 96.49(8) . .
N3 Co1 N1 83.51(8) . .
N1 Co1 N1 167.02(16) 3_556 .
N13 Co1 N11 83.02(7) . 10_557
N3 Co1 N11 96.98(7) . 10_557
N1 Co1 N11 90.787(12) 3_556 10_557
N1 Co1 N11 90.788(12) . 10_557
N13 Co1 N11 83.02(7) . .
N3 Co1 N11 96.98(7) . .
N1 Co1 N11 90.788(13) 3_556 .
N1 Co1 N11 90.787(12) . .
N11 Co1 N11 166.03(14) 10_557 .
C1 N1 C4 118.5(3) . .
C1 N1 Co1 127.8(2) . .
C4 N1 Co1 113.7(2) . .
N1 C1 C2 120.3(3) . .
N2 C2 C1 121.8(4) . .
C3 N2 C2 117.9(4) . .
C3 N2 Ag1 125.9(3) . .
C2 N2 Ag1 116.2(3) . .
N2 C3 C4 121.2(3) . .
N1 C4 C3 120.3(3) . .
N1 C4 C5 116.0(3) . .
C3 C4 C5 123.6(3) . .
O1 C5 N3 127.4(4) . .
O1 C5 C4 123.1(4) . .
N3 C5 C4 109.5(3) . .
C5 N3 C5 125.5(4) 3_556 .
C5 N3 Co1 117.25(18) 3_556 .
C5 N3 Co1 117.25(17) . .
C11 N11 C14 117.5(3) . .
C11 N11 Co1 129.1(2) . .
C14 N11 Co1 113.4(2) . .
N11 C11 C12 119.6(4) . .
N12 C12 C11 123.5(4) . .
C12 N12 C13 116.9(4) . .
N12 C13 C14 121.7(4) . .
N11 C14 C13 120.8(3) . .
N11 C14 C15 115.7(3) . .
C13 C14 C15 123.5(3) . .
O11 C15 N13 127.7(4) . .
O11 C15 C14 122.3(3) . .
N13 C15 C14 110.0(3) . .
C15 O11 Ag1 136.3(3) . 5_445
C15 N13 C15 124.2(4) 10_557 .
C15 N13 Co1 117.92(18) 10_557 .
C15 N13 Co1 117.92(18) . .
F14 B1 F14 66.2(17) 4_567 .
F14 B1 B1 60.6(13) 4_567 4_567
F14 B1 B1 58.3(14) . 4_567
F14 B1 F11 73.6(14) 4_567 .
F14 B1 F11 114.4(19) . .
B1 B1 F11 133(2) 4_567 .
F14 B1 F13 147.3(19) 4_567 .
F14 B1 F13 85.9(18) . .
B1 B1 F13 119(2) 4_567 .
F11 B1 F13 105.4(14) . .
F14 B1 F12 106.3(15) 4_567 .
F14 B1 F12 131.3(18) . .
B1 B1 F12 75.8(11) 4_567 .
F11 B1 F12 108.2(17) . .
F13 B1 F12 105.0(16) . .
F14 B1 F12 114.6(16) 4_567 4_567
F14 B1 F12 92.4(13) . 4_567
B1 B1 F12 56.1(10) 4_567 4_567
F11 B1 F12 152.5(18) . 4_567
F13 B1 F12 81.8(14) . 4_567
F12 B1 F12 44.8(10) . 4_567
B1 F11 F14 50.6(10) . 4_567
F12 F12 B1 78.3(10) 4_567 .
F12 F12 B1 56.9(9) 4_567 4_567
B1 F12 B1 48.2(14) . 4_567
B1 F13 F14 44.5(9) . .
B1 F14 B1 61.1(17) 4_567 .
B1 F14 F14 57.9(13) 4_567 4_567
B1 F14 F14 55.9(13) . 4_567
B1 F14 F11 55.8(13) 4_567 4_567
B1 F14 F11 115.8(18) . 4_567
F14 F14 F11 97(2) 4_567 4_567
B1 F14 F13 95.9(15) 4_567 .
B1 F14 F13 49.7(13) . .
F14 F14 F13 103.8(17) 4_567 .
F11 F14 F13 126.4(14) 4_567 .

loop_
_geom_bond_atom_site_label_1
_geom_bond_atom_site_label_2
_geom_bond_distance
_geom_bond_site_symmetry_2
Ag1 N2 2.280(4) 3_656
Ag1 N2 2.280(4) .
Ag1 O11 2.536(3) 5
Ag1 O11 2.536(3) 14_557
Co1 N13 1.901(3) .
Co1 N3 1.906(3) .
Co1 N1 1.927(3) 3_556
Co1 N1 1.927(3) .
Co1 N11 1.952(3) 10_557
Co1 N11 1.952(3) .
N1 C1 1.339(4) .
N1 C4 1.340(4) .
C1 C2 1.377(6) .
C2 N2 1.332(5) .
N2 C3 1.331(5) .
C3 C4 1.390(5) .
C4 C5 1.507(5) .
C5 O1 1.204(4) .
C5 N3 1.367(4) .
N3 C5 1.367(4) 3_556
N11 C11 1.336(4) .
N11 C14 1.353(4) .
C11 C12 1.390(6) .
C12 N12 1.307(7) .
N12 C13 1.331(6) .
C13 C14 1.381(5) .
C14 C15 1.500(5) .
C15 O11 1.208(4) .
C15 N13 1.367(4) .
O11 Ag1 2.536(3) 5_445
N13 C15 1.367(4) 10_557
B1 F14 1.21(2) 4_567
B1 F14 1.24(2) .
B1 B1 1.24(3) 4_567
B1 F11 1.29(2) .
B1 F13 1.34(2) .
B1 F12 1.38(2) .
B1 F12 1.617(19) 4_567
F11 F14 1.50(2) 4_567
F12 F12 1.16(2) 4_567
F12 B1 1.617(19) 4_567
F13 F14 1.76(2) .
F14 B1 1.21(2) 4_567
F14 F14 1.33(3) 4_567
F14 F11 1.50(2) 4_567
